data_4085586
loop_
_publ_author_name
'Bola\~no, Tamara'
'Esteruelas, Miguel A.'
'Fern\'andez, Israel'
'O\~nate, Enrique'
'Palacios, Adri\'an'
'Tsai, Jui-Yi'
'Xia, Chuanjun'

_publ_section_title
;
 Osmium(II)--Bis(dihydrogen) Complexes ContainingCaryl,CNHC--Chelate
 Ligands: Preparation, Bonding Situation, and Acidity
;
_journal_issue 4
_journal_name_full Organometallics
_journal_page_first 778
_journal_paper_doi 10.1021/om501275c
_journal_volume 34
_journal_year 2015
_chemical_formula_sum 'C48 H46 Cl2 N2 O2 Os P2'
_chemical_formula_weight 1005.91
_chemical_name_systematic
; 
 ? 
;
_space_group_IT_number 2
_symmetry_cell_setting triclinic
_symmetry_space_group_name_Hall '-P 1'
_symmetry_space_group_name_H-M 'P -1'
_atom_sites_solution_hydrogens geom
_atom_sites_solution_primary direct
_atom_sites_solution_secondary difmap
_audit_creation_method SHELXL-97
_cell_angle_alpha 90.1500(10)
_cell_angle_beta 101.1980(10)
_cell_angle_gamma 102.7440(10)
_cell_formula_units_Z 2
_cell_length_a 10.6224(4)
_cell_length_b 11.0347(4)
_cell_length_c 19.3266(8)
_cell_measurement_reflns_used 9887
_cell_measurement_temperature 100(2)
_cell_measurement_theta_max 28
_cell_measurement_theta_min 2
_cell_volume 2165.05(14)
_computing_cell_refinement 'SAINT+ v. 7.56a (Bruker AXS, 2008)'
_computing_data_collection 'apex2 v. 7.0 (Bruker AXS, 2009)'
_computing_data_reduction 'SAINT+ v. 7.56a (Bruker AXS, 2008)'
_computing_molecular_graphics 'XP, SHELXTL v. 6.14 (Bruker, 2000)'
_computing_publication_material 'XCIF, SHELXTL v. 6.14 (Bruker, 2000)'
_computing_structure_refinement 'SHELXL-97 (Sheldrick, 1997)'
_computing_structure_solution 'SHELXS-97 (Sheldrick, 1990)'
_diffrn_ambient_temperature 100(2)
_diffrn_detector_area_resol_mean 8.26
_diffrn_measured_fraction_theta_full 0.974
_diffrn_measured_fraction_theta_max 0.889
_diffrn_measurement_device_type 'Bruker APEX DUO system'
_diffrn_measurement_method '\w rotations with narrow frames'
_diffrn_radiation_monochromator graphite
_diffrn_radiation_source 'normal-focus sealed tube'
_diffrn_radiation_type MoK\a
_diffrn_radiation_wavelength 0.71073
_diffrn_reflns_av_R_equivalents 0.0225
_diffrn_reflns_av_sigmaI/netI 0.0355
_diffrn_reflns_limit_h_max 14
_diffrn_reflns_limit_h_min -13
_diffrn_reflns_limit_k_max 14
_diffrn_reflns_limit_k_min -14
_diffrn_reflns_limit_l_max 25
_diffrn_reflns_limit_l_min -24
_diffrn_reflns_number 20277
_diffrn_reflns_theta_full 27.50
_diffrn_reflns_theta_max 28.71
_diffrn_reflns_theta_min 1.08
_diffrn_standards_decay_% 0
_exptl_absorpt_coefficient_mu 3.183
_exptl_absorpt_correction_T_max 0.862
_exptl_absorpt_correction_T_min 0.733
_exptl_absorpt_correction_type multi-scan
_exptl_absorpt_process_details
;
Absorption correction performed with SADABS program. This is based on the
method of Blessing: Blessing, R. H., Acta Crystallogr., Sect. A 1995, 51, 33.

SADABS: Area-Detector Absorption Correction. Bruker-AXS 
within SAINT+ package, v. 6.1 (2000).
;
_exptl_crystal_colour orange
_exptl_crystal_density_diffrn 1.543
_exptl_crystal_density_method 'not measured'
_exptl_crystal_description 'irregular block'
_exptl_crystal_F_000 1008
_exptl_crystal_size_max 0.18
_exptl_crystal_size_mid 0.11
_exptl_crystal_size_min 0.08
_refine_diff_density_max 1.394
_refine_diff_density_min -1.074
_refine_diff_density_rms 0.100
_refine_ls_extinction_method none
_refine_ls_goodness_of_fit_ref 1.055
_refine_ls_hydrogen_treatment mixed
_refine_ls_matrix_type full
_refine_ls_number_parameters 519
_refine_ls_number_reflns 9961
_refine_ls_number_restraints 0
_refine_ls_restrained_S_all 1.055
_refine_ls_R_factor_all 0.0288
_refine_ls_R_factor_gt 0.0254
_refine_ls_shift/su_max 0.005
_refine_ls_shift/su_mean 0.000
_refine_ls_structure_factor_coef Fsqd
_refine_ls_weighting_details 'calc w=1/[\s^2^(Fo^2^)+(0.0236P)^2^+1.9237P] where P=(Fo^2^+2Fc^2^)/3'
_refine_ls_weighting_scheme calc
_refine_ls_wR_factor_gt 0.0559
_refine_ls_wR_factor_ref 0.0587
_reflns_number_gt 9283
_reflns_number_total 9961
_reflns_threshold_expression >2sigma(I)
_cod_data_source_file om501275c_si_001.cif
_cod_data_source_block 11b-enrique170
_cod_original_sg_symbol_H-M P-1
_cod_database_code 4085586
_shelx_f_squared_multiplier 1.000

loop_
_symmetry_equiv_pos_as_xyz
'x, y, z'
'-x, -y, -z'

loop_
_atom_site_label
_atom_site_type_symbol
_atom_site_fract_x
_atom_site_fract_y
_atom_site_fract_z
_atom_site_U_iso_or_equiv
_atom_site_adp_type
_atom_site_occupancy
_atom_site_symmetry_multiplicity
_atom_site_calc_flag
_atom_site_refinement_flags
Os Os 0.311661(10) 0.266212(9) 0.260398(5) 0.01237(4) Uani 1 1 d .
Cl1 Cl 0.70722(10) 0.01995(11) 0.22414(5) 0.0489(3) Uani 1 1 d .
Cl2 Cl 0.58456(13) 0.04218(10) 0.07943(6) 0.0578(3) Uani 1 1 d .
P1 P 0.28142(7) 0.45943(6) 0.26309(4) 0.01391(13) Uani 1 1 d .
P2 P 0.43646(7) 0.32520(6) 0.37237(4) 0.01349(13) Uani 1 1 d .
N2 N 0.2830(2) 0.2618(2) 0.10630(12) 0.0164(5) Uani 1 1 d .
N1 N 0.0848(2) 0.1865(2) 0.12377(12) 0.0167(5) Uani 1 1 d .
O1 O 0.15406(18) 0.16489(17) 0.30936(10) 0.0161(4) Uani 1 1 d .
O2 O 0.36648(18) 0.09030(16) 0.25725(10) 0.0147(4) Uani 1 1 d .
C1 C 0.2105(3) 0.2309(2) 0.15818(14) 0.0152(5) Uani 1 1 d .
C2 C -0.0287(3) 0.1470(3) 0.15636(16) 0.0223(6) Uani 1 1 d .
H2A H 0.0005 0.1480 0.2077 0.034 Uiso 1 1 calc R
H2B H -0.0754 0.0625 0.1387 0.034 Uiso 1 1 calc R
H2C H -0.0880 0.2038 0.1447 0.034 Uiso 1 1 calc R
C3 C 0.0761(3) 0.1876(3) 0.05078(15) 0.0178(6) Uani 1 1 d .
C4 C 0.2019(3) 0.2360(3) 0.03865(15) 0.0182(6) Uani 1 1 d .
C5 C 0.4184(3) 0.3217(2) 0.12971(15) 0.0161(5) Uani 1 1 d .
C6 C 0.4566(3) 0.3367(2) 0.20444(14) 0.0145(5) Uani 1 1 d .
C7 C 0.5888(3) 0.3978(3) 0.22850(15) 0.0180(6) Uani 1 1 d .
H7 H 0.6213 0.4105 0.2780 0.022 Uiso 1 1 calc R
C8 C 0.6747(3) 0.4408(3) 0.18322(16) 0.0215(6) Uani 1 1 d .
H8 H 0.7636 0.4809 0.2023 0.026 Uiso 1 1 calc R
C9 C 0.6315(3) 0.4254(3) 0.11081(16) 0.0254(7) Uani 1 1 d .
H9 H 0.6896 0.4562 0.0800 0.030 Uiso 1 1 calc R
C10 C 0.5021(3) 0.3643(3) 0.08363(15) 0.0225(6) Uani 1 1 d .
H10 H 0.4711 0.3517 0.0340 0.027 Uiso 1 1 calc R
C11 C -0.0326(3) 0.1488(3) -0.00411(16) 0.0222(6) Uani 1 1 d .
H11 H -0.1176 0.1153 0.0053 0.027 Uiso 1 1 calc R
C12 C -0.0131(3) 0.1606(3) -0.07263(16) 0.0237(6) Uani 1 1 d .
C13 C 0.1143(3) 0.2102(3) -0.08579(15) 0.0234(6) Uani 1 1 d .
C14 C 0.2224(3) 0.2469(3) -0.03010(15) 0.0222(6) Uani 1 1 d .
H14 H 0.3080 0.2787 -0.0391 0.027 Uiso 1 1 calc R
C15 C -0.1295(3) 0.1218(3) -0.13348(17) 0.0303(7) Uani 1 1 d .
H15A H -0.2080 0.0835 -0.1151 0.046 Uiso 1 1 calc R
H15B H -0.1108 0.0617 -0.1653 0.046 Uiso 1 1 calc R
H15C H -0.1449 0.1951 -0.1594 0.046 Uiso 1 1 calc R
C16 C 0.1353(4) 0.2272(3) -0.16014(16) 0.0330(8) Uani 1 1 d .
H16A H 0.2296 0.2564 -0.1596 0.049 Uiso 1 1 calc R
H16B H 0.0880 0.2887 -0.1820 0.049 Uiso 1 1 calc R
H16C H 0.1020 0.1477 -0.1874 0.049 Uiso 1 1 calc R
C17 C 0.1540(3) 0.0641(2) 0.34038(14) 0.0166(5) Uani 1 1 d .
C18 C 0.0452(3) 0.0247(3) 0.38102(17) 0.0245(6) Uani 1 1 d .
H18A H 0.0454 0.0933 0.4134 0.037 Uiso 1 1 calc R
H18B H 0.0594 -0.0478 0.4081 0.037 Uiso 1 1 calc R
H18C H -0.0398 0.0029 0.3480 0.037 Uiso 1 1 calc R
C19 C 0.2428(3) -0.0127(3) 0.33917(16) 0.0193(6) Uani 1 1 d .
H19 H 0.2382 -0.0800 0.3698 0.023 Uiso 1 1 calc R
C20 C 0.3370(3) 0.0011(2) 0.29706(15) 0.0176(6) Uani 1 1 d .
C21 C 0.4130(3) -0.0991(3) 0.29642(18) 0.0247(7) Uani 1 1 d .
H21A H 0.3834 -0.1470 0.2512 0.037 Uiso 1 1 calc R
H21B H 0.3978 -0.1546 0.3349 0.037 Uiso 1 1 calc R
H21C H 0.5072 -0.0609 0.3028 0.037 Uiso 1 1 calc R
C22 C 0.4085(3) 0.5538(2) 0.33222(15) 0.0170(5) Uani 1 1 d .
H22 H 0.4254 0.6421 0.3332 0.020 Uiso 1 1 calc R
C23 C 0.4759(3) 0.4955(2) 0.38063(15) 0.0166(5) Uani 1 1 d .
H23 H 0.5418 0.5399 0.4180 0.020 Uiso 1 1 calc R
C24 C 0.1355(3) 0.5001(3) 0.28789(14) 0.0160(5) Uani 1 1 d .
C25 C 0.0401(3) 0.4080(3) 0.30847(15) 0.0199(6) Uani 1 1 d .
H25 H 0.0467 0.3236 0.3065 0.024 Uiso 1 1 calc R
C26 C -0.0653(3) 0.4387(3) 0.33200(16) 0.0233(6) Uani 1 1 d .
H26 H -0.1301 0.3752 0.3462 0.028 Uiso 1 1 calc R
C27 C -0.0760(3) 0.5617(3) 0.33480(15) 0.0213(6) Uani 1 1 d .
H27 H -0.1482 0.5824 0.3507 0.026 Uiso 1 1 calc R
C28 C 0.0192(3) 0.6542(3) 0.31420(15) 0.0200(6) Uani 1 1 d .
H28 H 0.0127 0.7386 0.3163 0.024 Uiso 1 1 calc R
C29 C 0.1237(3) 0.6233(3) 0.29056(15) 0.0179(6) Uani 1 1 d .
H29 H 0.1880 0.6868 0.2760 0.021 Uiso 1 1 calc R
C30 C 0.2935(3) 0.5493(2) 0.18431(15) 0.0184(6) Uani 1 1 d .
C31 C 0.4104(3) 0.6299(3) 0.17691(17) 0.0243(6) Uani 1 1 d .
H31 H 0.4855 0.6418 0.2142 0.029 Uiso 1 1 calc R
C32 C 0.4180(4) 0.6935(3) 0.11486(18) 0.0300(7) Uani 1 1 d .
H32 H 0.4978 0.7491 0.1103 0.036 Uiso 1 1 calc R
C33 C 0.3102(4) 0.6759(3) 0.06038(18) 0.0335(8) Uani 1 1 d .
H33 H 0.3156 0.7195 0.0183 0.040 Uiso 1 1 calc R
C34 C 0.1939(4) 0.5947(3) 0.06670(17) 0.0326(8) Uani 1 1 d .
H34 H 0.1199 0.5816 0.0287 0.039 Uiso 1 1 calc R
C35 C 0.1852(3) 0.5325(3) 0.12856(16) 0.0248(7) Uani 1 1 d .
H35 H 0.1047 0.4780 0.1329 0.030 Uiso 1 1 calc R
C36 C 0.5944(3) 0.2857(2) 0.40866(14) 0.0156(5) Uani 1 1 d .
C37 C 0.6383(3) 0.2007(2) 0.37196(15) 0.0179(6) Uani 1 1 d .
H37 H 0.5901 0.1679 0.3267 0.022 Uiso 1 1 calc R
C38 C 0.7531(3) 0.1635(3) 0.40144(17) 0.0231(6) Uani 1 1 d .
H38 H 0.7821 0.1041 0.3765 0.028 Uiso 1 1 calc R
C39 C 0.8253(3) 0.2120(3) 0.46665(17) 0.0261(7) Uani 1 1 d .
H39 H 0.9032 0.1855 0.4867 0.031 Uiso 1 1 calc R
C40 C 0.7841(3) 0.2991(3) 0.50268(17) 0.0284(7) Uani 1 1 d .
H40 H 0.8349 0.3343 0.5470 0.034 Uiso 1 1 calc R
C41 C 0.6684(3) 0.3354(3) 0.47434(16) 0.0233(6) Uani 1 1 d .
H41 H 0.6394 0.3944 0.4997 0.028 Uiso 1 1 calc R
C42 C 0.3534(3) 0.2885(3) 0.44790(14) 0.0173(6) Uani 1 1 d .
C43 C 0.3776(3) 0.1951(3) 0.49382(16) 0.0220(6) Uani 1 1 d .
H43 H 0.4414 0.1497 0.4878 0.026 Uiso 1 1 calc R
C44 C 0.3091(3) 0.1683(3) 0.54820(17) 0.0280(7) Uani 1 1 d .
H44 H 0.3266 0.1050 0.5794 0.034 Uiso 1 1 calc R
C45 C 0.2155(3) 0.2331(3) 0.55736(17) 0.0278(7) Uani 1 1 d .
H45 H 0.1699 0.2151 0.5951 0.033 Uiso 1 1 calc R
C46 C 0.1886(3) 0.3240(3) 0.51150(16) 0.0237(6) Uani 1 1 d .
H46 H 0.1235 0.3679 0.5173 0.028 Uiso 1 1 calc R
C47 C 0.2567(3) 0.3513(3) 0.45693(15) 0.0189(6) Uani 1 1 d .
H47 H 0.2371 0.4134 0.4253 0.023 Uiso 1 1 calc R
C48 C 0.6020(4) 0.0967(3) 0.16667(18) 0.0348(8) Uani 1 1 d .
H48A H 0.5146 0.0811 0.1800 0.042 Uiso 1 1 calc R
H48B H 0.6395 0.1875 0.1709 0.042 Uiso 1 1 calc R

loop_
_atom_site_aniso_label
_atom_site_aniso_U_11
_atom_site_aniso_U_22
_atom_site_aniso_U_33
_atom_site_aniso_U_23
_atom_site_aniso_U_13
_atom_site_aniso_U_12
Os 0.01237(5) 0.01166(5) 0.01220(6) 0.00021(4) 0.00076(4) 0.00234(4)
Cl1 0.0350(5) 0.0778(7) 0.0449(6) 0.0166(5) 0.0188(4) 0.0260(5)
Cl2 0.0839(8) 0.0511(6) 0.0330(5) -0.0072(5) 0.0087(5) 0.0063(6)
P1 0.0144(3) 0.0125(3) 0.0143(3) 0.0014(3) 0.0017(3) 0.0029(3)
P2 0.0138(3) 0.0129(3) 0.0132(3) -0.0003(3) 0.0014(3) 0.0031(3)
N2 0.0165(12) 0.0172(11) 0.0140(11) -0.0007(9) -0.0003(9) 0.0036(9)
N1 0.0151(11) 0.0178(11) 0.0152(11) -0.0004(9) -0.0014(9) 0.0036(9)
O1 0.0153(9) 0.0159(9) 0.0165(10) 0.0006(8) 0.0023(8) 0.0033(7)
O2 0.0153(9) 0.0130(9) 0.0153(9) -0.0014(7) 0.0016(8) 0.0034(7)
C1 0.0154(13) 0.0141(12) 0.0167(13) 0.0019(10) 0.0035(11) 0.0045(10)
C2 0.0170(14) 0.0260(15) 0.0219(15) 0.0002(12) 0.0023(12) 0.0017(12)
C3 0.0200(14) 0.0156(13) 0.0163(14) 0.0003(11) -0.0018(11) 0.0055(11)
C4 0.0201(14) 0.0171(13) 0.0150(13) -0.0014(11) -0.0018(11) 0.0036(11)
C5 0.0164(13) 0.0133(12) 0.0176(14) 0.0000(10) 0.0014(11) 0.0030(10)
C6 0.0143(13) 0.0135(12) 0.0155(13) 0.0011(10) 0.0022(10) 0.0035(10)
C7 0.0178(14) 0.0181(13) 0.0163(13) -0.0003(11) 0.0002(11) 0.0029(11)
C8 0.0154(14) 0.0238(15) 0.0222(15) 0.0006(12) 0.0038(12) -0.0019(11)
C9 0.0229(16) 0.0311(17) 0.0227(15) 0.0026(13) 0.0109(13) 0.0021(13)
C10 0.0236(15) 0.0293(16) 0.0127(13) -0.0001(12) 0.0033(12) 0.0023(12)
C11 0.0221(15) 0.0204(14) 0.0201(15) -0.0044(12) -0.0060(12) 0.0053(12)
C12 0.0298(17) 0.0201(14) 0.0175(14) -0.0028(12) -0.0065(13) 0.0080(12)
C13 0.0331(17) 0.0204(14) 0.0140(14) -0.0020(11) -0.0041(12) 0.0081(13)
C14 0.0255(16) 0.0211(14) 0.0186(15) 0.0009(12) 0.0030(12) 0.0039(12)
C15 0.0322(18) 0.0315(17) 0.0214(16) -0.0074(13) -0.0105(14) 0.0087(14)
C16 0.042(2) 0.0366(19) 0.0165(15) 0.0012(14) -0.0008(14) 0.0061(16)
C17 0.0171(13) 0.0150(13) 0.0138(13) -0.0018(10) 0.0008(11) -0.0024(10)
C18 0.0234(15) 0.0209(15) 0.0308(17) 0.0051(13) 0.0108(13) 0.0038(12)
C19 0.0186(14) 0.0136(13) 0.0255(15) 0.0057(11) 0.0051(12) 0.0026(11)
C20 0.0149(13) 0.0132(13) 0.0210(14) -0.0041(11) -0.0028(11) 0.0011(10)
C21 0.0210(15) 0.0141(13) 0.0400(19) 0.0026(13) 0.0073(14) 0.0050(11)
C22 0.0190(14) 0.0105(12) 0.0209(14) 0.0010(10) 0.0030(11) 0.0029(10)
C23 0.0183(13) 0.0147(13) 0.0161(13) -0.0035(10) 0.0033(11) 0.0025(10)
C24 0.0156(13) 0.0195(13) 0.0123(13) 0.0004(10) -0.0001(10) 0.0054(11)
C25 0.0207(14) 0.0148(13) 0.0229(15) 0.0027(11) 0.0014(12) 0.0040(11)
C26 0.0186(14) 0.0246(15) 0.0263(16) 0.0056(13) 0.0035(12) 0.0050(12)
C27 0.0177(14) 0.0304(16) 0.0163(14) -0.0014(12) 0.0008(11) 0.0089(12)
C28 0.0237(15) 0.0227(14) 0.0139(13) -0.0034(11) -0.0018(11) 0.0109(12)
C29 0.0181(14) 0.0166(13) 0.0165(14) 0.0020(11) -0.0007(11) 0.0026(11)
C30 0.0289(16) 0.0140(13) 0.0161(14) 0.0028(11) 0.0086(12) 0.0090(11)
C31 0.0292(17) 0.0216(15) 0.0262(16) 0.0058(12) 0.0105(13) 0.0102(13)
C32 0.0383(19) 0.0257(16) 0.0346(19) 0.0116(14) 0.0229(16) 0.0114(14)
C33 0.057(2) 0.0285(17) 0.0234(17) 0.0127(14) 0.0183(16) 0.0188(17)
C34 0.052(2) 0.0278(17) 0.0179(15) 0.0027(13) 0.0002(15) 0.0158(16)
C35 0.0321(17) 0.0206(15) 0.0200(15) 0.0007(12) -0.0007(13) 0.0072(13)
C36 0.0130(13) 0.0145(12) 0.0176(13) 0.0047(10) 0.0013(11) 0.0007(10)
C37 0.0157(13) 0.0159(13) 0.0208(14) 0.0013(11) 0.0016(11) 0.0026(10)
C38 0.0177(14) 0.0178(14) 0.0345(17) 0.0041(12) 0.0072(13) 0.0041(11)
C39 0.0164(14) 0.0294(16) 0.0317(17) 0.0116(14) 0.0014(13) 0.0061(12)
C40 0.0227(16) 0.0340(18) 0.0226(16) 0.0036(13) -0.0066(13) 0.0038(13)
C41 0.0244(16) 0.0249(15) 0.0186(15) -0.0010(12) 0.0002(12) 0.0048(12)
C42 0.0204(14) 0.0164(13) 0.0119(13) -0.0029(10) 0.0007(11) -0.0001(11)
C43 0.0261(16) 0.0171(14) 0.0229(15) 0.0020(12) 0.0043(13) 0.0052(12)
C44 0.0350(18) 0.0223(15) 0.0259(16) 0.0067(13) 0.0088(14) 0.0022(13)
C45 0.0287(17) 0.0283(16) 0.0232(16) -0.0025(13) 0.0115(13) -0.0059(13)
C46 0.0225(15) 0.0245(15) 0.0236(16) -0.0057(12) 0.0073(13) 0.0018(12)
C47 0.0180(14) 0.0196(14) 0.0164(14) -0.0037(11) 0.0010(11) 0.0003(11)
C48 0.038(2) 0.0367(19) 0.0332(19) -0.0034(15) 0.0111(16) 0.0116(16)

loop_
_atom_type_symbol
_atom_type_description
_atom_type_scat_dispersion_real
_atom_type_scat_dispersion_imag
_atom_type_scat_source
C C 0.0033 0.0016 'International Tables Vol C Tables 4.2.6.8 and 6.1.1.4'
H H 0.0000 0.0000 'International Tables Vol C Tables 4.2.6.8 and 6.1.1.4'
N N 0.0061 0.0033 'International Tables Vol C Tables 4.2.6.8 and 6.1.1.4'
O O 0.0106 0.0060 'International Tables Vol C Tables 4.2.6.8 and 6.1.1.4'
P P 0.1023 0.0942 'International Tables Vol C Tables 4.2.6.8 and 6.1.1.4'
Os Os -1.2165 7.6030 'International Tables Vol C Tables 4.2.6.8 and 6.1.1.4'
Cl Cl 0.1484 0.1585 'International Tables Vol C Tables 4.2.6.8 and 6.1.1.4'

loop_
_geom_angle_atom_site_label_1
_geom_angle_atom_site_label_2
_geom_angle_atom_site_label_3
_geom_angle
C1 Os C6 78.23(11)
C1 Os O2 89.46(9)
C6 Os O2 88.10(9)
C1 Os O1 96.34(9)
C6 Os O1 170.94(9)
O2 Os O1 84.58(7)
C1 Os P1 92.67(7)
C6 Os P1 85.50(7)
O2 Os P1 172.70(5)
O1 Os P1 102.11(5)
C1 Os P2 174.25(8)
C6 Os P2 97.37(8)
O2 Os P2 94.12(5)
O1 Os P2 88.49(5)
P1 Os P2 83.24(2)
C30 P1 C22 103.55(13)
C30 P1 C24 100.66(13)
C22 P1 C24 98.27(12)
C30 P1 Os 118.05(9)
C22 P1 Os 109.41(9)
C24 P1 Os 123.63(9)
C23 P2 C36 103.29(13)
C23 P2 C42 100.08(12)
C36 P2 C42 99.63(13)
C23 P2 Os 107.64(9)
C36 P2 Os 125.40(9)
C42 P2 Os 117.33(9)
C1 N2 C4 110.9(2)
C1 N2 C5 116.3(2)
C4 N2 C5 132.5(2)
C1 N1 C3 110.8(2)
C1 N1 C2 126.0(2)
C3 N1 C2 123.2(2)
C17 O1 Os 125.54(18)
C20 O2 Os 125.41(17)
N1 C1 N2 105.7(2)
N1 C1 Os 137.9(2)
N2 C1 Os 116.35(19)
N1 C2 H2A 109.5
N1 C2 H2B 109.5
H2A C2 H2B 109.5
N1 C2 H2C 109.5
H2A C2 H2C 109.5
H2B C2 H2C 109.5
C4 C3 C11 122.3(3)
C4 C3 N1 107.5(2)
C11 C3 N1 130.2(3)
C14 C4 C3 119.9(3)
C14 C4 N2 135.0(3)
C3 C4 N2 105.1(2)
C10 C5 C6 124.0(3)
C10 C5 N2 123.0(3)
C6 C5 N2 113.0(2)
C7 C6 C5 113.9(2)
C7 C6 Os 130.2(2)
C5 C6 Os 115.95(19)
C8 C7 C6 123.1(3)
C8 C7 H7 118.5
C6 C7 H7 118.5
C9 C8 C7 120.5(3)
C9 C8 H8 119.8
C7 C8 H8 119.8
C8 C9 C10 119.2(3)
C8 C9 H9 120.4
C10 C9 H9 120.4
C9 C10 C5 119.3(3)
C9 C10 H10 120.3
C5 C10 H10 120.3
C12 C11 C3 118.1(3)
C12 C11 H11 121.0
C3 C11 H11 121.0
C11 C12 C13 120.2(3)
C11 C12 C15 119.4(3)
C13 C12 C15 120.3(3)
C14 C13 C12 120.9(3)
C14 C13 C16 118.6(3)
C12 C13 C16 120.5(3)
C4 C14 C13 118.6(3)
C4 C14 H14 120.7
C13 C14 H14 120.7
C12 C15 H15A 109.5
C12 C15 H15B 109.5
H15A C15 H15B 109.5
C12 C15 H15C 109.5
H15A C15 H15C 109.5
H15B C15 H15C 109.5
C13 C16 H16A 109.5
C13 C16 H16B 109.5
H16A C16 H16B 109.5
C13 C16 H16C 109.5
H16A C16 H16C 109.5
H16B C16 H16C 109.5
O1 C17 C19 126.3(3)
O1 C17 C18 115.1(2)
C19 C17 C18 118.6(2)
C17 C18 H18A 109.5
C17 C18 H18B 109.5
H18A C18 H18B 109.5
C17 C18 H18C 109.5
H18A C18 H18C 109.5
H18B C18 H18C 109.5
C20 C19 C17 125.8(3)
C20 C19 H19 117.1
C17 C19 H19 117.1
O2 C20 C19 126.9(3)
O2 C20 C21 114.8(2)
C19 C20 C21 118.3(3)
C20 C21 H21A 109.5
C20 C21 H21B 109.5
H21A C21 H21B 109.5
C20 C21 H21C 109.5
H21A C21 H21C 109.5
H21B C21 H21C 109.5
C23 C22 P1 118.1(2)
C23 C22 H22 121.0
P1 C22 H22 121.0
C22 C23 P2 117.0(2)
C22 C23 H23 121.5
P2 C23 H23 121.5
C25 C24 C29 119.1(3)
C25 C24 P1 119.7(2)
C29 C24 P1 121.1(2)
C24 C25 C26 120.2(3)
C24 C25 H25 119.9
C26 C25 H25 119.9
C27 C26 C25 120.3(3)
C27 C26 H26 119.8
C25 C26 H26 119.8
C28 C27 C26 119.6(3)
C28 C27 H27 120.2
C26 C27 H27 120.2
C29 C28 C27 119.9(3)
C29 C28 H28 120.0
C27 C28 H28 120.0
C28 C29 C24 120.8(3)
C28 C29 H29 119.6
C24 C29 H29 119.6
C31 C30 C35 118.7(3)
C31 C30 P1 121.7(2)
C35 C30 P1 119.5(2)
C30 C31 C32 120.3(3)
C30 C31 H31 119.8
C32 C31 H31 119.8
C33 C32 C31 120.2(3)
C33 C32 H32 119.9
C31 C32 H32 119.9
C32 C33 C34 120.1(3)
C32 C33 H33 120.0
C34 C33 H33 120.0
C33 C34 C35 120.0(3)
C33 C34 H34 120.0
C35 C34 H34 120.0
C34 C35 C30 120.7(3)
C34 C35 H35 119.7
C30 C35 H35 119.7
C37 C36 C41 119.2(3)
C37 C36 P2 119.6(2)
C41 C36 P2 121.1(2)
C36 C37 C38 120.0(3)
C36 C37 H37 120.0
C38 C37 H37 120.0
C39 C38 C37 120.6(3)
C39 C38 H38 119.7
C37 C38 H38 119.7
C40 C39 C38 119.8(3)
C40 C39 H39 120.1
C38 C39 H39 120.1
C39 C40 C41 120.1(3)
C39 C40 H40 119.9
C41 C40 H40 119.9
C40 C41 C36 120.2(3)
C40 C41 H41 119.9
C36 C41 H41 119.9
C43 C42 C47 118.5(3)
C43 C42 P2 122.6(2)
C47 C42 P2 118.8(2)
C44 C43 C42 120.3(3)
C44 C43 H43 119.9
C42 C43 H43 119.9
C45 C44 C43 120.5(3)
C45 C44 H44 119.7
C43 C44 H44 119.7
C46 C45 C44 119.8(3)
C46 C45 H45 120.1
C44 C45 H45 120.1
C45 C46 C47 120.0(3)
C45 C46 H46 120.0
C47 C46 H46 120.0
C46 C47 C42 120.9(3)
C46 C47 H47 119.6
C42 C47 H47 119.6
Cl2 C48 Cl1 109.85(19)
Cl2 C48 H48A 109.7
Cl1 C48 H48A 109.7
Cl2 C48 H48B 109.7
Cl1 C48 H48B 109.7
H48A C48 H48B 108.2

loop_
_geom_bond_atom_site_label_1
_geom_bond_atom_site_label_2
_geom_bond_distance
Os C1 2.048(3)
Os C6 2.065(3)
Os O2 2.1500(18)
Os O1 2.1780(19)
Os P1 2.2271(7)
Os P2 2.3155(7)
Cl1 C48 1.772(4)
Cl2 C48 1.750(4)
P1 C30 1.829(3)
P1 C22 1.834(3)
P1 C24 1.852(3)
P2 C23 1.832(3)
P2 C36 1.834(3)
P2 C42 1.849(3)
N2 C1 1.379(3)
N2 C4 1.409(3)
N2 C5 1.427(3)
N1 C1 1.353(3)
N1 C3 1.396(4)
N1 C2 1.451(4)
O1 C17 1.265(3)
O2 C20 1.273(3)
C2 H2A 0.9800
C2 H2B 0.9800
C2 H2C 0.9800
C3 C4 1.391(4)
C3 C11 1.395(4)
C4 C14 1.389(4)
C5 C10 1.389(4)
C5 C6 1.421(4)
C6 C7 1.404(4)
C7 C8 1.394(4)
C7 H7 0.9500
C8 C9 1.383(4)
C8 H8 0.9500
C9 C10 1.389(4)
C9 H9 0.9500
C10 H10 0.9500
C11 C12 1.382(4)
C11 H11 0.9500
C12 C13 1.415(5)
C12 C15 1.515(4)
C13 C14 1.397(4)
C13 C16 1.503(4)
C14 H14 0.9500
C15 H15A 0.9800
C15 H15B 0.9800
C15 H15C 0.9800
C16 H16A 0.9800
C16 H16B 0.9800
C16 H16C 0.9800
C17 C19 1.403(4)
C17 C18 1.507(4)
C18 H18A 0.9800
C18 H18B 0.9800
C18 H18C 0.9800
C19 C20 1.392(4)
C19 H19 0.9500
C20 C21 1.508(4)
C21 H21A 0.9800
C21 H21B 0.9800
C21 H21C 0.9800
C22 C23 1.322(4)
C22 H22 0.9500
C23 H23 0.9500
C24 C25 1.386(4)
C24 C29 1.394(4)
C25 C26 1.393(4)
C25 H25 0.9500
C26 C27 1.389(4)
C26 H26 0.9500
C27 C28 1.388(4)
C27 H27 0.9500
C28 C29 1.385(4)
C28 H28 0.9500
C29 H29 0.9500
C30 C31 1.391(4)
C30 C35 1.394(4)
C31 C32 1.398(4)
C31 H31 0.9500
C32 C33 1.374(5)
C32 H32 0.9500
C33 C34 1.384(5)
C33 H33 0.9500
C34 C35 1.389(4)
C34 H34 0.9500
C35 H35 0.9500
C36 C37 1.385(4)
C36 C41 1.396(4)
C37 C38 1.390(4)
C37 H37 0.9500
C38 C39 1.380(4)
C38 H38 0.9500
C39 C40 1.379(5)
C39 H39 0.9500
C40 C41 1.389(4)
C40 H40 0.9500
C41 H41 0.9500
C42 C43 1.396(4)
C42 C47 1.396(4)
C43 C44 1.388(4)
C43 H43 0.9500
C44 C45 1.382(5)
C44 H44 0.9500
C45 C46 1.381(4)
C45 H45 0.9500
C46 C47 1.388(4)
C46 H46 0.9500
C47 H47 0.9500
C48 H48A 0.9900
C48 H48B 0.9900
